data_1506496
loop_
_publ_author_name
'Katz, Jeffrey L.'
'Feldman, Michael B.'
'Conry, Rebecca R.'

_publ_section_title
;
 Synthesis of functionalized oxacalix[4]arenes.
;
_journal_issue 1
_journal_name_full 'Organic letters'
_journal_page_first 91
_journal_page_last 94
_journal_paper_doi 10.1021/ol047840t
_journal_volume 7
_journal_year 2005
_chemical_formula_sum 'C26 H16 N4 O12'
_chemical_formula_weight 576.43
_chemical_melting_point_gt 553.15
_chemical_name_common 'compound 3b'
_chemical_name_systematic
; 
 11,23-dimethyl-4,6,16,18-tetranitro-2,8,14,20-tetraoxacalix[4]arene  
;
_space_group_IT_number 29
_symmetry_cell_setting orthorhombic
_symmetry_space_group_name_Hall 'P 2c -2ac'
_symmetry_space_group_name_H-M 'P c a 21'
_atom_sites_solution_hydrogens geom
_atom_sites_solution_primary direct
_atom_sites_solution_secondary difmap
_audit_creation_method SHELXTL
_cell_angle_alpha 90.00
_cell_angle_beta 90.00
_cell_angle_gamma 90.00
_cell_formula_units_Z 4
_cell_length_a 12.3501(14)
_cell_length_b 18.786(2)
_cell_length_c 10.8270(12)
_cell_measurement_reflns_used 3028
_cell_measurement_temperature 298(2)
_cell_measurement_theta_max 21.06
_cell_measurement_theta_min 2.17
_cell_volume 2512.0(5)
_computing_cell_refinement 'Bruker SMART'
_computing_data_collection 'Bruker SMART'
_computing_data_reduction 'Bruker SAINT'
_computing_molecular_graphics 'Bruker SHELXTL'
_computing_publication_material 'Bruker SHELXTL'
_computing_structure_refinement 'SHELXL-97 (Sheldrick, 1997)'
_computing_structure_solution 'SHELXS-97 (Sheldrick, 1990)'
_diffrn_ambient_temperature 298(2)
_diffrn_measured_fraction_theta_full 0.981
_diffrn_measured_fraction_theta_max 0.981
_diffrn_measurement_device_type 'CCD area detector'
_diffrn_measurement_method 'phi and omega scans'
_diffrn_radiation_monochromator graphite
_diffrn_radiation_source 'fine-focus sealed tube'
_diffrn_radiation_type MoK\a
_diffrn_radiation_wavelength 0.71073
_diffrn_reflns_av_R_equivalents 0.1532
_diffrn_reflns_av_sigmaI/netI 0.1261
_diffrn_reflns_limit_h_max 16
_diffrn_reflns_limit_h_min -15
_diffrn_reflns_limit_k_max 24
_diffrn_reflns_limit_k_min -24
_diffrn_reflns_limit_l_max 14
_diffrn_reflns_limit_l_min -14
_diffrn_reflns_number 21728
_diffrn_reflns_theta_full 28.30
_diffrn_reflns_theta_max 28.30
_diffrn_reflns_theta_min 1.08
_exptl_absorpt_coefficient_mu 0.124
_exptl_absorpt_correction_type none
_exptl_crystal_colour colorless
_exptl_crystal_density_diffrn 1.524
_exptl_crystal_density_meas ?
_exptl_crystal_density_method 'not measured'
_exptl_crystal_description needle
_exptl_crystal_F_000 1184
_exptl_crystal_size_max 0.95
_exptl_crystal_size_mid 0.08
_exptl_crystal_size_min 0.04
_refine_diff_density_max 0.296
_refine_diff_density_min -0.264
_refine_diff_density_rms 0.063
_refine_ls_abs_structure_details 'Flack H D (1983), Acta Cryst. A39, 876-881'
_refine_ls_abs_structure_Flack 0.4(14)
_refine_ls_extinction_method none
_refine_ls_goodness_of_fit_ref 0.962
_refine_ls_hydrogen_treatment mixed
_refine_ls_matrix_type full
_refine_ls_number_parameters 381
_refine_ls_number_reflns 5964
_refine_ls_number_restraints 1
_refine_ls_restrained_S_all 0.962
_refine_ls_R_factor_all 0.1187
_refine_ls_R_factor_gt 0.0711
_refine_ls_shift/su_max 0.000
_refine_ls_shift/su_mean 0.000
_refine_ls_structure_factor_coef Fsqd
_refine_ls_weighting_details 'calc w=1/[\s^2^(Fo^2^)+(0.0632P)^2^+0.0000P] where P=(Fo^2^+2Fc^2^)/3'
_refine_ls_weighting_scheme calc
_refine_ls_wR_factor_gt 0.1404
_refine_ls_wR_factor_ref 0.1702
_reflns_number_gt 3631
_reflns_number_total 5964
_reflns_threshold_expression >2sigma(I)
_cod_data_source_file ol047840tsi20041019_022304.cif
_cod_data_source_block complex3b.OL#######
_cod_depositor_comments
;
The following automatic conversions were performed:

'_chemical_melting_point' tag was changed to
'_chemical_melting_point_gt' since the value was specified 'more
than' ('>') a certain temperature. The value '>280 deg C' was changed
to '553.15' - it was converted from degrees Celsius(C) to
Kelvins(K).

'_symmetry_cell_setting' value 'Orthorhombic' changed to
'orthorhombic' according to
/home/saulius/struct/CIF-dictionaries/cif_core.dic dictionary named
'cif_core.dic' version 2.4.1 from 2010-06-29.

Automatic conversion script
Id: cif_fix_values 1715 2011-07-08 13:25:40Z adriana 

The following automatic conversions were performed:

'_exptl_crystal_density_meas' value 'not_measured' was changed to '?'
- the value is perceived as not measured.

Automatic conversion script
Id: cif_fix_values 3008 2015-01-20 13:52:24Z robertas 
;
_cod_original_sg_symbol_H-M Pca2(1)
_cod_database_code 1506496

loop_
_symmetry_equiv_pos_as_xyz
'x, y, z'
'-x, -y, z+1/2'
'x+1/2, -y, z'
'-x+1/2, y, z+1/2'

loop_
_atom_site_label
_atom_site_type_symbol
_atom_site_fract_x
_atom_site_fract_y
_atom_site_fract_z
_atom_site_U_iso_or_equiv
_atom_site_adp_type
_atom_site_occupancy
_atom_site_symmetry_multiplicity
_atom_site_calc_flag
_atom_site_refinement_flags
C1 C 0.9544(3) 0.6467(2) 0.4095(4) 0.0377(9) Uani 1 1 d .
C2 C 0.9484(3) 0.5806(2) 0.3520(4) 0.0383(9) Uani 1 1 d .
C3 C 0.8714(3) 0.5329(2) 0.3889(4) 0.0405(10) Uani 1 1 d .
H3 H 0.8675 0.4887 0.3506 0.049 Uiso 1 1 calc R
C4 C 0.8001(3) 0.5489(2) 0.4809(4) 0.0426(10) Uani 1 1 d .
C5 C 0.8065(3) 0.6144(2) 0.5433(4) 0.0402(10) Uani 1 1 d .
C6 C 0.8840(4) 0.6621(2) 0.5041(4) 0.0419(10) Uani 1 1 d .
H6 H 0.8889 0.7061 0.5430 0.050 Uiso 1 1 calc R
C7 C 0.7765(4) 0.6813(2) 0.7218(4) 0.0425(11) Uani 1 1 d .
C8 C 0.7308(3) 0.7495(2) 0.7201(4) 0.0380(9) Uani 1 1 d .
H8 H 0.6741 0.7617 0.6677 0.046 Uiso 1 1 calc R
C9 C 0.7763(3) 0.7975(2) 0.8023(4) 0.0361(9) Uani 1 1 d .
C10 C 0.8576(4) 0.7802(2) 0.8836(4) 0.0445(10) Uani 1 1 d .
H10 H 0.8834 0.8139 0.9392 0.053 Uiso 1 1 calc R
C11 C 0.9013(3) 0.7119(2) 0.8821(4) 0.0493(11) Uani 1 1 d .
C12 C 0.8585(4) 0.6626(2) 0.7996(4) 0.0491(11) Uani 1 1 d .
H12 H 0.8861 0.6166 0.7974 0.059 Uiso 1 1 calc R
C13 C 0.8055(3) 0.91751(19) 0.7530(4) 0.0338(9) Uani 1 1 d .
C14 C 0.7901(3) 0.9899(2) 0.7806(3) 0.0350(9) Uani 1 1 d .
C15 C 0.8608(3) 1.03997(19) 0.7336(3) 0.0337(9) Uani 1 1 d .
H15 H 0.8518 1.0876 0.7547 0.040 Uiso 1 1 calc R
C16 C 0.9443(3) 1.02083(19) 0.6563(4) 0.0326(8) Uani 1 1 d .
C17 C 0.9602(3) 0.9491(2) 0.6265(4) 0.0341(9) Uani 1 1 d .
C18 C 0.8892(3) 0.89885(19) 0.6763(4) 0.0367(9) Uani 1 1 d .
H18 H 0.8990 0.8511 0.6567 0.044 Uiso 1 1 calc R
C19 C 1.0710(3) 0.8571(2) 0.5506(4) 0.0374(9) Uani 1 1 d .
C20 C 1.1361(3) 0.8323(2) 0.6420(4) 0.0461(10) Uani 1 1 d .
H20 H 1.1591 0.8632 0.7037 0.055 Uiso 1 1 calc R
C21 C 1.1688(3) 0.7619(2) 0.6450(5) 0.0532(11) Uani 1 1 d .
C22 C 1.1319(3) 0.7176(2) 0.5532(4) 0.0470(11) Uani 1 1 d .
H22 H 1.1527 0.6700 0.5524 0.056 Uiso 1 1 calc R
C23 C 1.0647(3) 0.7432(2) 0.4628(4) 0.0374(9) Uani 1 1 d .
C24 C 1.0325(3) 0.8134(2) 0.4574(4) 0.0364(9) Uani 1 1 d .
H24 H 0.9877 0.8305 0.3950 0.044 Uiso 1 1 calc R
C25 C 0.9912(5) 0.6913(3) 0.9674(6) 0.0829(18) Uani 1 1 d .
H25A H 1.0311 0.6524 0.9323 0.124 Uiso 1 1 calc R
H25B H 0.9615 0.6771 1.0456 0.124 Uiso 1 1 calc R
H25C H 1.0386 0.7312 0.9792 0.124 Uiso 1 1 calc R
C26 C 1.2460(5) 0.7349(3) 0.7448(6) 0.091(2) Uani 1 1 d .
H26A H 1.3193 0.7398 0.7167 0.137 Uiso 1 1 calc R
H26B H 1.2310 0.6857 0.7615 0.137 Uiso 1 1 calc R
H26C H 1.2361 0.7622 0.8189 0.137 Uiso 1 1 calc R
O1 O 1.0294(2) 0.69580(16) 0.3707(3) 0.0473(8) Uani 1 1 d .
O2 O 0.7382(3) 0.63089(15) 0.6367(3) 0.0546(8) Uani 1 1 d .
O3 O 0.7368(2) 0.86784(14) 0.8017(3) 0.0424(7) Uani 1 1 d .
O4 O 1.0417(2) 0.92935(14) 0.5496(3) 0.0463(7) Uani 1 1 d .
O5 O 1.0703(3) 0.60204(19) 0.1941(3) 0.0658(10) Uani 1 1 d .
O6 O 1.0415(3) 0.49445(19) 0.2467(4) 0.0844(12) Uani 1 1 d .
O7 O 0.7181(4) 0.4409(2) 0.4567(4) 0.1007(16) Uani 1 1 d .
O8 O 0.6585(6) 0.5048(3) 0.5922(7) 0.190(4) Uani 1 1 d .
O9 O 0.6211(2) 0.97962(18) 0.8673(3) 0.0644(9) Uani 1 1 d .
O10 O 0.7157(3) 1.07201(17) 0.9126(3) 0.0630(10) Uani 1 1 d .
O11 O 0.9908(3) 1.13815(15) 0.6369(4) 0.0716(10) Uani 1 1 d .
O12 O 1.0940(3) 1.06226(18) 0.5515(4) 0.0794(12) Uani 1 1 d .
N1 N 1.0260(3) 0.5582(2) 0.2574(3) 0.0473(9) Uani 1 1 d .
N2 N 0.7190(4) 0.4950(2) 0.5131(4) 0.0674(13) Uani 1 1 d .
N3 N 0.7030(3) 1.0157(2) 0.8599(3) 0.0431(8) Uani 1 1 d .
N4 N 1.0154(3) 1.07817(18) 0.6106(3) 0.0445(9) Uani 1 1 d .

loop_
_atom_site_aniso_label
_atom_site_aniso_U_11
_atom_site_aniso_U_22
_atom_site_aniso_U_33
_atom_site_aniso_U_23
_atom_site_aniso_U_13
_atom_site_aniso_U_12
C1 0.042(2) 0.029(2) 0.042(2) 0.0016(17) -0.0034(19) -0.0027(17)
C2 0.043(2) 0.030(2) 0.043(2) 0.0007(17) -0.0057(19) 0.0066(19)
C3 0.056(3) 0.0184(18) 0.047(2) -0.0059(17) -0.009(2) -0.0046(17)
C4 0.057(3) 0.027(2) 0.044(2) -0.0009(18) -0.003(2) -0.0136(18)
C5 0.048(3) 0.029(2) 0.044(2) -0.0040(18) 0.0060(19) -0.0062(18)
C6 0.056(3) 0.026(2) 0.044(2) -0.0085(17) 0.004(2) -0.0073(19)
C7 0.057(3) 0.025(2) 0.045(2) -0.0004(18) 0.013(2) -0.0154(19)
C8 0.037(2) 0.032(2) 0.046(2) 0.0074(17) 0.0088(18) -0.0071(18)
C9 0.040(2) 0.025(2) 0.043(2) 0.0038(17) 0.0128(19) -0.0041(17)
C10 0.056(3) 0.034(2) 0.043(2) -0.0067(19) 0.003(2) -0.006(2)
C11 0.057(3) 0.042(3) 0.049(3) 0.006(2) -0.003(2) 0.011(2)
C12 0.067(3) 0.023(2) 0.058(3) 0.0042(19) 0.010(2) 0.006(2)
C13 0.031(2) 0.0244(19) 0.046(2) 0.0031(17) -0.0025(17) 0.0015(16)
C14 0.032(2) 0.034(2) 0.040(2) 0.0010(18) -0.0012(17) 0.0092(16)
C15 0.036(2) 0.0159(17) 0.049(2) 0.0012(16) -0.0022(19) 0.0013(15)
C16 0.0303(19) 0.0242(18) 0.043(2) 0.0059(17) -0.0026(17) -0.0039(15)
C17 0.029(2) 0.0258(19) 0.048(2) 0.0030(17) -0.0012(18) 0.0037(15)
C18 0.038(2) 0.0153(18) 0.057(2) -0.0049(17) 0.0033(19) 0.0034(16)
C19 0.025(2) 0.026(2) 0.062(3) -0.0052(19) 0.0069(19) 0.0003(15)
C20 0.032(2) 0.040(2) 0.066(3) -0.016(2) -0.005(2) -0.0060(18)
C21 0.036(2) 0.044(3) 0.079(3) -0.003(2) -0.014(2) 0.007(2)
C22 0.038(2) 0.029(2) 0.074(3) -0.004(2) 0.002(2) 0.0080(18)
C23 0.034(2) 0.029(2) 0.049(2) -0.0051(18) 0.0119(19) -0.0055(16)
C24 0.0245(19) 0.036(2) 0.049(2) 0.0084(18) 0.0051(18) -0.0052(16)
C25 0.093(4) 0.072(4) 0.083(4) 0.006(3) -0.022(4) 0.026(4)
C26 0.079(4) 0.087(5) 0.108(5) 0.002(4) -0.041(4) 0.024(4)
O1 0.0515(18) 0.0389(17) 0.0516(17) -0.0129(13) 0.0145(15) -0.0177(14)
O2 0.0612(19) 0.0410(16) 0.0615(18) -0.0137(15) 0.0154(18) -0.0233(15)
O3 0.0339(15) 0.0263(14) 0.0671(18) 0.0034(13) 0.0133(13) -0.0023(12)
O4 0.0366(15) 0.0296(16) 0.0726(19) -0.0006(14) 0.0192(15) -0.0003(12)
O5 0.085(3) 0.051(2) 0.061(2) 0.0027(16) 0.0219(19) 0.0000(18)
O6 0.103(3) 0.040(2) 0.111(3) -0.007(2) 0.029(2) 0.029(2)
O7 0.133(4) 0.053(2) 0.116(3) -0.022(2) 0.027(3) -0.053(2)
O8 0.215(6) 0.120(5) 0.236(7) -0.113(5) 0.161(6) -0.124(5)
O9 0.0380(18) 0.058(2) 0.097(3) -0.0106(19) 0.0201(18) -0.0048(16)
O10 0.069(2) 0.0406(18) 0.079(2) -0.0192(17) 0.0229(18) 0.0010(15)
O11 0.081(2) 0.0199(16) 0.114(3) 0.0010(18) 0.029(2) -0.0086(15)
O12 0.073(2) 0.0386(19) 0.127(3) -0.005(2) 0.057(2) -0.0122(18)
N1 0.056(2) 0.034(2) 0.052(2) -0.0017(18) 0.0012(19) 0.0052(18)
N2 0.080(3) 0.038(2) 0.084(3) -0.016(2) 0.019(3) -0.026(2)
N3 0.042(2) 0.035(2) 0.053(2) 0.0025(17) 0.0037(17) 0.0086(17)
N4 0.045(2) 0.0248(19) 0.063(2) 0.0040(17) -0.0018(19) -0.0082(16)

loop_
_atom_type_symbol
_atom_type_description
_atom_type_scat_dispersion_real
_atom_type_scat_dispersion_imag
_atom_type_scat_source
C C 0.0033 0.0016 'International Tables Vol C Tables 4.2.6.8 and 6.1.1.4'
H H 0.0000 0.0000 'International Tables Vol C Tables 4.2.6.8 and 6.1.1.4'
N N 0.0061 0.0033 'International Tables Vol C Tables 4.2.6.8 and 6.1.1.4'
O O 0.0106 0.0060 'International Tables Vol C Tables 4.2.6.8 and 6.1.1.4'

loop_
_geom_angle_atom_site_label_1
_geom_angle_atom_site_label_2
_geom_angle_atom_site_label_3
_geom_angle
O1 C1 C6 120.9(4)
O1 C1 C2 119.9(4)
C6 C1 C2 119.2(4)
C3 C2 C1 119.4(4)
C3 C2 N1 118.1(4)
C1 C2 N1 122.3(4)
C4 C3 C2 121.2(4)
C3 C4 C5 120.5(4)
C3 C4 N2 117.5(4)
C5 C4 N2 121.9(4)
O2 C5 C6 120.9(4)
O2 C5 C4 121.7(4)
C6 C5 C4 117.4(4)
C1 C6 C5 122.1(4)
C12 C7 C8 122.9(4)
C12 C7 O2 118.8(4)
C8 C7 O2 118.2(4)
C9 C8 C7 115.1(4)
C10 C9 C8 123.6(4)
C10 C9 O3 118.6(4)
C8 C9 O3 117.9(4)
C9 C10 C11 119.6(4)
C12 C11 C10 118.3(4)
C12 C11 C25 120.5(4)
C10 C11 C25 121.2(4)
C7 C12 C11 120.5(4)
O3 C13 C18 121.8(3)
O3 C13 C14 119.6(3)
C18 C13 C14 118.6(3)
C15 C14 C13 119.7(3)
C15 C14 N3 117.1(3)
C13 C14 N3 123.1(3)
C16 C15 C14 121.3(3)
C15 C16 C17 119.8(3)
C15 C16 N4 117.4(3)
C17 C16 N4 122.8(4)
O4 C17 C18 121.2(3)
O4 C17 C16 120.5(3)
C18 C17 C16 118.3(3)
C13 C18 C17 122.3(3)
C20 C19 C24 122.1(4)
C20 C19 O4 119.3(4)
C24 C19 O4 118.5(4)
C19 C20 C21 121.3(4)
C22 C21 C20 117.7(4)
C22 C21 C26 121.1(4)
C20 C21 C26 121.2(5)
C23 C22 C21 120.2(4)
C22 C23 C24 122.7(4)
C22 C23 O1 118.1(4)
C24 C23 O1 119.1(4)
C23 C24 C19 115.9(4)
C1 O1 C23 114.7(3)
C5 O2 C7 115.9(3)
C13 O3 C9 115.3(3)
C17 O4 C19 116.7(3)
O5 N1 O6 123.2(4)
O5 N1 C2 120.0(4)
O6 N1 C2 116.8(4)
O8 N2 O7 121.0(5)
O8 N2 C4 120.6(4)
O7 N2 C4 118.4(4)
O10 N3 O9 124.2(4)
O10 N3 C14 118.1(3)
O9 N3 C14 117.7(4)
O12 N4 O11 124.4(4)
O12 N4 C16 118.6(3)
O11 N4 C16 117.0(4)

loop_
_geom_bond_atom_site_label_1
_geom_bond_atom_site_label_2
_geom_bond_distance
C1 O1 1.372(5)
C1 C6 1.375(6)
C1 C2 1.390(5)
C2 C3 1.368(6)
C2 N1 1.464(5)
C3 C4 1.363(6)
C4 C5 1.405(5)
C4 N2 1.467(5)
C5 O2 1.353(5)
C5 C6 1.378(6)
C7 C12 1.363(6)
C7 C8 1.400(6)
C7 O2 1.403(5)
C8 C9 1.386(5)
C9 C10 1.374(6)
C9 O3 1.408(5)
C10 C11 1.392(6)
C11 C12 1.390(6)
C11 C25 1.495(7)
C13 O3 1.367(4)
C13 C18 1.371(5)
C13 C14 1.404(5)
C14 C15 1.381(5)
C14 N3 1.461(5)
C15 C16 1.376(5)
C16 C17 1.399(5)
C16 N4 1.476(5)
C17 O4 1.358(5)
C17 C18 1.396(5)
C19 C20 1.357(6)
C19 C24 1.384(5)
C19 O4 1.405(5)
C20 C21 1.382(6)
C21 C22 1.375(6)
C21 C26 1.528(7)
C22 C23 1.371(6)
C23 C24 1.379(5)
C23 O1 1.406(5)
O5 N1 1.202(5)
O6 N1 1.219(5)
O7 N2 1.185(5)
O8 N2 1.151(6)
O9 N3 1.220(4)
O10 N3 1.212(5)
O11 N4 1.201(4)
O12 N4 1.201(5)

loop_
_cod_related_entry_id
_cod_related_entry_database
_cod_related_entry_code
1 ChemSpider 10573058
